data_7014660
loop_
_publ_author_name
'Min, Junhui'
'Zhang, Qisheng'
'Sun, Wei'
'Cheng, Yanxiang'
'Wang, Lixiang'

_publ_section_title
;
 Neutral copper(I) phosphorescent complexes from their ionic
 counterparts with 2-(2'-quinolyl)benzimidazole and phosphine mixed
 ligands.
;
_journal_issue 3
_journal_name_full 'Dalton transactions (Cambridge, England : 2003)'
_journal_page_first 686
_journal_page_last 693
_journal_paper_doi 10.1039/c0dt01031f
_journal_volume 40
_journal_year 2011
_chemical_formula_sum 'C55 H47 B Cl1.5 Cu F4 N3 O5 P2'
_chemical_formula_weight 1095.42
_chemical_name_systematic
;
?
;
_space_group_IT_number 2
_symmetry_cell_setting triclinic
_symmetry_space_group_name_Hall '-P 1'
_symmetry_space_group_name_H-M 'P -1'
_atom_sites_solution_hydrogens geom
_atom_sites_solution_primary direct
_atom_sites_solution_secondary difmap
_audit_creation_method SHELXL-97
_cell_angle_alpha 100.9810(10)
_cell_angle_beta 93.1070(10)
_cell_angle_gamma 114.8320(10)
_cell_formula_units_Z 2
_cell_length_a 12.5097(9)
_cell_length_b 13.1767(9)
_cell_length_c 18.4459(13)
_cell_measurement_temperature 186(2)
_cell_volume 2678.0(3)
_computing_cell_refinement 'Bruker SMART'
_computing_data_collection 'Bruker SMART'
_computing_data_reduction 'Bruker SAINT'
_computing_molecular_graphics 'Bruker SHELXTL'
_computing_publication_material 'Bruker SHELXTL'
_computing_structure_refinement 'SHELXL-97 (Sheldrick, 1997)'
_computing_structure_solution 'SHELXS-97 (Sheldrick, 1990)'
_diffrn_ambient_temperature 186(2)
_diffrn_measured_fraction_theta_full 0.973
_diffrn_measured_fraction_theta_max 0.973
_diffrn_measurement_device_type 'CCD area detector'
_diffrn_measurement_method 'phi and omega scans'
_diffrn_radiation_monochromator graphite
_diffrn_radiation_source 'fine-focus sealed tube'
_diffrn_radiation_type MoK\a
_diffrn_radiation_wavelength 0.71073
_diffrn_reflns_av_R_equivalents 0.0414
_diffrn_reflns_av_sigmaI/netI 0.0751
_diffrn_reflns_limit_h_max 15
_diffrn_reflns_limit_h_min -13
_diffrn_reflns_limit_k_max 16
_diffrn_reflns_limit_k_min -16
_diffrn_reflns_limit_l_max 21
_diffrn_reflns_limit_l_min -22
_diffrn_reflns_number 15564
_diffrn_reflns_theta_full 26.06
_diffrn_reflns_theta_max 26.06
_diffrn_reflns_theta_min 1.75
_exptl_absorpt_coefficient_mu 0.606
_exptl_absorpt_correction_T_max 0.9014
_exptl_absorpt_correction_T_min 0.7589
_exptl_absorpt_correction_type multi-scan
_exptl_crystal_colour orange
_exptl_crystal_density_diffrn 1.358
_exptl_crystal_density_method 'not measured'
_exptl_crystal_description block
_exptl_crystal_F_000 1127
_exptl_crystal_size_max 0.48
_exptl_crystal_size_mid 0.22
_exptl_crystal_size_min 0.17
_refine_diff_density_max 1.546
_refine_diff_density_min -0.621
_refine_diff_density_rms 0.100
_refine_ls_extinction_method none
_refine_ls_goodness_of_fit_ref 0.973
_refine_ls_hydrogen_treatment constr
_refine_ls_matrix_type full
_refine_ls_number_parameters 655
_refine_ls_number_reflns 10315
_refine_ls_number_restraints 3
_refine_ls_restrained_S_all 0.977
_refine_ls_R_factor_all 0.0919
_refine_ls_R_factor_gt 0.0678
_refine_ls_shift/su_max 0.001
_refine_ls_shift/su_mean 0.000
_refine_ls_structure_factor_coef Fsqd
_refine_ls_weighting_details 'calc w=1/[\s^2^(Fo^2^)+(0.1263P)^2^+0.0000P] where P=(Fo^2^+2Fc^2^)/3'
_refine_ls_weighting_scheme calc
_refine_ls_wR_factor_gt 0.1858
_refine_ls_wR_factor_ref 0.2037
_reflns_number_gt 7122
_reflns_number_total 10315
_reflns_threshold_expression >2sigma(I)
_cod_data_source_file C0DT01031F.TXT
_cod_data_source_block q110
_cod_depositor_comments
;
The following automatic conversions were performed:
'_symmetry_cell_setting' value 'Triclinic' changed to 'triclinic'
according to '/home/saulius/struct/CIF-dictionaries/cif_core.dic'
dictionary named 'cif_core.dic' version 2.4.1 from
2010-06-29.

'_exptl_absorpt_correction_type' value 'Multi-scan' changed
to 'multi-scan' according to
'/home/saulius/struct/CIF-dictionaries/cif_core.dic' dictionary named
'cif_core.dic' version 2.4.1 from 2010-06-29.

Automatic conversion script
Id: cif_fix_enum 1555 2011-01-17 13:19:09Z saulius 
;
_cod_original_sg_symbol_H-M P-1
_cod_original_formula_sum 'C55 H47 B Cl1.50 Cu F4 N3 O5 P2'
_cod_database_code 7014660

loop_
_symmetry_equiv_pos_as_xyz
'x, y, z'
'-x, -y, -z'

loop_
_atom_site_label
_atom_site_type_symbol
_atom_site_fract_x
_atom_site_fract_y
_atom_site_fract_z
_atom_site_U_iso_or_equiv
_atom_site_adp_type
_atom_site_occupancy
_atom_site_symmetry_multiplicity
_atom_site_calc_flag
_atom_site_refinement_flags
_atom_site_disorder_assembly
_atom_site_disorder_group
Cu Cu 0.21830(4) 0.36848(4) 0.23051(3) 0.03111(17) Uani 1 1 d . . .
P1 P 0.32491(9) 0.40010(9) 0.13755(6) 0.0302(2) Uani 1 1 d . . .
P2 P 0.17083(8) 0.51634(9) 0.27550(5) 0.0290(2) Uani 1 1 d . . .
O1 O 0.4238(2) 0.6199(2) 0.24781(15) 0.0336(6) Uani 1 1 d . . .
N1 N 0.0650(3) 0.2268(3) 0.2381(2) 0.0366(8) Uani 1 1 d . . .
N2 N -0.0276(3) 0.1317(3) 0.3220(2) 0.0456(9) Uani 1 1 d . . .
N3 N 0.2817(3) 0.3282(3) 0.32483(18) 0.0341(8) Uani 1 1 d . . .
C1 C -0.0570(4) 0.1748(4) 0.2145(3) 0.0414(10) Uani 1 1 d . . .
C2 C -0.1225(4) 0.1761(4) 0.1514(3) 0.0506(12) Uani 1 1 d . . .
H2 H -0.0852 0.2134 0.1154 0.051 Uiso 1 1 calc R . .
C3 C -0.2450(4) 0.1197(5) 0.1444(3) 0.0627(15) Uani 1 1 d . . .
H3 H -0.2911 0.1210 0.1037 0.063 Uiso 1 1 calc R . .
C4 C -0.3013(4) 0.0607(5) 0.1972(4) 0.0688(17) Uani 1 1 d . . .
H4 H -0.3840 0.0225 0.1899 0.069 Uiso 1 1 calc R . .
C5 C -0.2391(4) 0.0573(4) 0.2591(3) 0.0579(14) Uani 1 1 d . . .
H5 H -0.2772 0.0183 0.2942 0.058 Uiso 1 1 calc R . .
C6 C -0.1158(4) 0.1151(4) 0.2667(3) 0.0449(11) Uani 1 1 d . . .
C7 C 0.0788(4) 0.2007(3) 0.3024(2) 0.0380(10) Uani 1 1 d . . .
C8 C 0.1946(4) 0.2447(4) 0.3475(2) 0.0378(10) Uani 1 1 d . . .
C9 C 0.2129(4) 0.2033(4) 0.4104(3) 0.0496(12) Uani 1 1 d . . .
H9 H 0.1498 0.1464 0.4253 0.050 Uiso 1 1 calc R . .
C10 C 0.3263(4) 0.2494(4) 0.4488(3) 0.0525(12) Uani 1 1 d . . .
H10 H 0.3407 0.2239 0.4903 0.053 Uiso 1 1 calc R . .
C11 C 0.4194(4) 0.3339(4) 0.4257(3) 0.0425(10) Uani 1 1 d . . .
C12 C 0.5399(4) 0.3851(4) 0.4630(3) 0.0519(12) Uani 1 1 d . . .
H12 H 0.5587 0.3602 0.5037 0.052 Uiso 1 1 calc R . .
C13 C 0.6257(4) 0.4687(5) 0.4391(3) 0.0522(12) Uani 1 1 d . . .
H13 H 0.7039 0.5000 0.4629 0.052 Uiso 1 1 calc R . .
C14 C 0.5997(4) 0.5100(4) 0.3790(3) 0.0493(12) Uani 1 1 d . . .
H14 H 0.6603 0.5686 0.3637 0.049 Uiso 1 1 calc R . .
C15 C 0.4859(4) 0.4646(4) 0.3430(2) 0.0385(10) Uani 1 1 d . . .
H15 H 0.4691 0.4938 0.3041 0.038 Uiso 1 1 calc R . .
C16 C 0.3950(4) 0.3754(4) 0.3638(2) 0.0340(9) Uani 1 1 d . . .
C17 C 0.2658(4) 0.2991(3) 0.0459(2) 0.0341(9) Uani 1 1 d . . .
C18 C 0.3347(4) 0.2968(4) -0.0099(3) 0.0467(11) Uani 1 1 d . . .
H18 H 0.4147 0.3495 -0.0016 0.047 Uiso 1 1 calc R . .
C19 C 0.2869(5) 0.2174(4) -0.0779(3) 0.0579(13) Uani 1 1 d . . .
H19 H 0.3345 0.2166 -0.1147 0.058 Uiso 1 1 calc R . .
C20 C 0.1682(5) 0.1396(4) -0.0906(3) 0.0573(13) Uani 1 1 d . . .
H20 H 0.1353 0.0875 -0.1366 0.057 Uiso 1 1 calc R . .
C21 C 0.0983(4) 0.1388(4) -0.0356(3) 0.0561(13) Uani 1 1 d . . .
H21 H 0.0188 0.0849 -0.0440 0.056 Uiso 1 1 calc R . .
C22 C 0.1465(4) 0.2186(4) 0.0329(3) 0.0454(11) Uani 1 1 d . . .
H22 H 0.0990 0.2181 0.0699 0.045 Uiso 1 1 calc R . .
C23 C 0.4718(3) 0.4033(4) 0.1538(2) 0.0352(9) Uani 1 1 d . . .
C24 C 0.4752(4) 0.3075(5) 0.1720(3) 0.0532(12) Uani 1 1 d . . .
H24 H 0.4048 0.2470 0.1768 0.053 Uiso 1 1 calc R . .
C25 C 0.5820(5) 0.3002(6) 0.1832(3) 0.0673(16) Uani 1 1 d . . .
H25 H 0.5829 0.2345 0.1941 0.067 Uiso 1 1 calc R . .
C26 C 0.6853(5) 0.3897(6) 0.1781(3) 0.0709(18) Uani 1 1 d . . .
H26 H 0.7570 0.3847 0.1848 0.071 Uiso 1 1 calc R . .
C27 C 0.6844(4) 0.4870(6) 0.1630(3) 0.0656(16) Uani 1 1 d . . .
H27 H 0.7561 0.5483 0.1611 0.066 Uiso 1 1 calc R . .
C28 C 0.5776(4) 0.4961(4) 0.1504(3) 0.0477(12) Uani 1 1 d . . .
H28 H 0.5776 0.5625 0.1401 0.048 Uiso 1 1 calc R . .
C29 C 0.3546(3) 0.5402(3) 0.1183(2) 0.0323(9) Uani 1 1 d . . .
C30 C 0.3297(4) 0.5552(4) 0.0470(2) 0.0408(10) Uani 1 1 d . . .
H30 H 0.3030 0.4930 0.0058 0.041 Uiso 1 1 calc R . .
C31 C 0.3447(5) 0.6619(5) 0.0377(3) 0.0547(13) Uani 1 1 d . . .
H31 H 0.3299 0.6715 -0.0099 0.055 Uiso 1 1 calc R . .
C32 C 0.3815(5) 0.7544(4) 0.0986(3) 0.0545(13) Uani 1 1 d . . .
H32 H 0.3888 0.8251 0.0918 0.054 Uiso 1 1 calc R . .
C33 C 0.4075(4) 0.7428(4) 0.1695(3) 0.0442(11) Uani 1 1 d . . .
H33 H 0.4333 0.8052 0.2105 0.044 Uiso 1 1 calc R . .
C34 C 0.3940(3) 0.6358(3) 0.1783(2) 0.0322(9) Uani 1 1 d . . .
C35 C 0.4060(3) 0.6845(3) 0.3111(2) 0.0331(9) Uani 1 1 d . . .
C36 C 0.5041(4) 0.7795(4) 0.3539(2) 0.0403(10) Uani 1 1 d . . .
H36 H 0.5796 0.8012 0.3402 0.040 Uiso 1 1 calc R . .
C37 C 0.4857(4) 0.8415(4) 0.4184(3) 0.0467(11) Uani 1 1 d . . .
H37 H 0.5503 0.9050 0.4483 0.047 Uiso 1 1 calc R . .
C38 C 0.3750(4) 0.8109(4) 0.4385(3) 0.0448(11) Uani 1 1 d . . .
H38 H 0.3645 0.8548 0.4808 0.045 Uiso 1 1 calc R . .
C39 C 0.2782(4) 0.7146(4) 0.3960(2) 0.0376(10) Uani 1 1 d . . .
H39 H 0.2030 0.6936 0.4101 0.038 Uiso 1 1 calc R . .
C40 C 0.2933(3) 0.6490(3) 0.3318(2) 0.0314(9) Uani 1 1 d . . .
C41 C 0.0610(3) 0.4696(3) 0.3373(2) 0.0315(9) Uani 1 1 d . . .
C42 C -0.0581(4) 0.4446(4) 0.3168(3) 0.0445(11) Uani 1 1 d . . .
H42 H -0.0798 0.4662 0.2753 0.045 Uiso 1 1 calc R . .
C43 C -0.1451(4) 0.3874(5) 0.3582(3) 0.0552(13) Uani 1 1 d . . .
H43 H -0.2242 0.3710 0.3438 0.055 Uiso 1 1 calc R . .
C44 C -0.1154(5) 0.3555(4) 0.4193(3) 0.0562(14) Uani 1 1 d . . .
H44 H -0.1739 0.3162 0.4460 0.056 Uiso 1 1 calc R . .
C45 C 0.0030(5) 0.3822(4) 0.4413(3) 0.0540(13) Uani 1 1 d . . .
H45 H 0.0242 0.3623 0.4837 0.054 Uiso 1 1 calc R . .
C46 C 0.0898(4) 0.4384(4) 0.4005(2) 0.0423(10) Uani 1 1 d . . .
H46 H 0.1687 0.4554 0.4158 0.042 Uiso 1 1 calc R . .
C47 C 0.1015(3) 0.5650(4) 0.2088(2) 0.0353(9) Uani 1 1 d . . .
C48 C 0.1019(4) 0.6711(4) 0.2225(3) 0.0514(12) Uani 1 1 d . . .
H48 H 0.1433 0.7249 0.2668 0.051 Uiso 1 1 calc R . .
C49 C 0.0405(5) 0.6983(6) 0.1704(4) 0.0724(18) Uani 1 1 d . . .
H49 H 0.0418 0.7707 0.1793 0.072 Uiso 1 1 calc R . .
C50 C -0.0232(5) 0.6166(6) 0.1044(4) 0.0708(18) Uani 1 1 d . . .
H50 H -0.0654 0.6346 0.0699 0.071 Uiso 1 1 calc R . .
C51 C -0.0242(4) 0.5131(6) 0.0902(3) 0.0657(16) Uani 1 1 d . . .
H51 H -0.0671 0.4593 0.0461 0.066 Uiso 1 1 calc R . .
C52 C 0.0392(4) 0.4857(5) 0.1416(2) 0.0499(12) Uani 1 1 d . . .
H52 H 0.0400 0.4141 0.1310 0.050 Uiso 1 1 calc R . .
C53 C 0.9208(7) 0.8192(6) 0.3615(4) 0.092(2) Uani 1 1 d . . .
H53A H 0.8936 0.8485 0.4053 0.092 Uiso 1 1 calc R . .
H53B H 1.0022 0.8739 0.3612 0.092 Uiso 1 1 calc R . .
Cl1 Cl 0.8308(2) 0.8070(2) 0.28127(11) 0.1160(7) Uani 1 1 d . . .
Cl2 Cl 0.91757(14) 0.68721(13) 0.36656(10) 0.0781(5) Uani 1 1 d . . .
B B 0.8289(5) 0.0421(6) 0.4770(4) 0.0544(15) Uani 1 1 d . . .
F1 F 0.7725(3) -0.0753(3) 0.4459(3) 0.1075(14) Uani 1 1 d . . .
F2 F 0.7687(4) 0.0864(4) 0.4401(3) 0.1142(16) Uani 1 1 d . . .
F3 F 0.8209(4) 0.0501(4) 0.5514(2) 0.1079(14) Uani 1 1 d . . .
F4 F 0.9452(2) 0.0792(3) 0.46219(18) 0.0682(9) Uani 1 1 d . . .
C54 C 0.2866(11) 0.0082(8) 0.0579(6) 0.138(4) Uani 1 1 d . . .
O2 O 0.2108(5) -0.1056(8) 0.0473(3) 0.136(3) Uani 1 1 d . . .
O4 O 0.4586(4) 0.0282(4) 0.0245(3) 0.116(2) Uani 1 1 d . . .
C55 C 0.2540(13) 0.0039(16) 0.1469(10) 0.119(6) Uiso 0.50 1 d PD . .
O3 O 0.3526(10) 0.0223(9) 0.2032(6) 0.106(3) Uiso 0.50 1 d PD . .
C56 C 0.3641(9) 0.0017(13) 0.3308(8) 0.117(5) Uiso 0.50 1 d PD . .
Cl3 Cl 0.2936(6) 0.0192(6) 0.2565(4) 0.172(2) Uiso 0.50 1 d PD . .
Cl4 Cl 0.5091(5) 0.0942(5) 0.3411(3) 0.1468(19) Uiso 0.50 1 d PD . .
O5 O 1.0401(19) 0.912(2) 0.3005(13) 0.243(9) Uiso 0.50 1 d P . .

loop_
_atom_site_aniso_label
_atom_site_aniso_U_11
_atom_site_aniso_U_22
_atom_site_aniso_U_33
_atom_site_aniso_U_23
_atom_site_aniso_U_13
_atom_site_aniso_U_12
Cu 0.0266(3) 0.0349(3) 0.0322(3) 0.0115(2) 0.00801(19) 0.0120(2)
P1 0.0272(5) 0.0348(6) 0.0299(5) 0.0098(4) 0.0081(4) 0.0135(4)
P2 0.0260(5) 0.0345(6) 0.0267(5) 0.0095(4) 0.0055(4) 0.0125(4)
O1 0.0317(14) 0.0354(15) 0.0345(16) 0.0105(12) 0.0076(12) 0.0142(12)
N1 0.0278(18) 0.0350(19) 0.043(2) 0.0073(16) 0.0091(15) 0.0103(15)
N2 0.037(2) 0.035(2) 0.059(3) 0.0114(18) 0.0159(18) 0.0091(16)
N3 0.0339(18) 0.0369(19) 0.0349(19) 0.0119(15) 0.0090(14) 0.0168(15)
C1 0.031(2) 0.031(2) 0.056(3) 0.004(2) 0.007(2) 0.0107(18)
C2 0.036(2) 0.051(3) 0.059(3) 0.012(2) 0.008(2) 0.013(2)
C3 0.038(3) 0.059(3) 0.081(4) 0.009(3) -0.007(3) 0.018(2)
C4 0.025(2) 0.061(3) 0.100(5) 0.005(3) 0.010(3) 0.005(2)
C5 0.034(3) 0.045(3) 0.082(4) 0.013(3) 0.020(3) 0.006(2)
C6 0.033(2) 0.037(2) 0.059(3) 0.005(2) 0.015(2) 0.0108(19)
C7 0.035(2) 0.029(2) 0.049(3) 0.0118(19) 0.0168(19) 0.0109(18)
C8 0.040(2) 0.036(2) 0.043(2) 0.0158(19) 0.0140(19) 0.0179(19)
C9 0.049(3) 0.049(3) 0.058(3) 0.030(2) 0.020(2) 0.019(2)
C10 0.059(3) 0.057(3) 0.051(3) 0.028(2) 0.010(2) 0.028(3)
C11 0.039(2) 0.051(3) 0.044(3) 0.017(2) 0.0119(19) 0.024(2)
C12 0.059(3) 0.066(3) 0.041(3) 0.017(2) -0.001(2) 0.038(3)
C13 0.038(3) 0.068(3) 0.049(3) 0.012(2) -0.005(2) 0.023(2)
C14 0.037(2) 0.060(3) 0.045(3) 0.014(2) 0.007(2) 0.014(2)
C15 0.035(2) 0.049(3) 0.034(2) 0.0150(19) 0.0085(18) 0.017(2)
C16 0.037(2) 0.039(2) 0.031(2) 0.0072(18) 0.0053(17) 0.0219(18)
C17 0.039(2) 0.039(2) 0.027(2) 0.0071(17) 0.0035(17) 0.0197(19)
C18 0.039(2) 0.051(3) 0.042(3) 0.005(2) 0.013(2) 0.012(2)
C19 0.070(4) 0.058(3) 0.038(3) 0.006(2) 0.018(2) 0.022(3)
C20 0.078(4) 0.051(3) 0.034(3) 0.003(2) -0.004(2) 0.025(3)
C21 0.040(3) 0.057(3) 0.051(3) 0.001(2) -0.007(2) 0.009(2)
C22 0.035(2) 0.054(3) 0.042(3) 0.008(2) 0.0049(19) 0.016(2)
C23 0.033(2) 0.049(3) 0.026(2) 0.0044(18) 0.0064(16) 0.0222(19)
C24 0.049(3) 0.062(3) 0.055(3) 0.012(2) 0.002(2) 0.032(2)
C25 0.074(4) 0.096(4) 0.058(3) 0.015(3) 0.005(3) 0.063(4)
C26 0.051(3) 0.122(6) 0.049(3) 0.001(3) -0.006(3) 0.057(4)
C27 0.034(3) 0.095(5) 0.053(3) 0.003(3) 0.005(2) 0.021(3)
C28 0.028(2) 0.067(3) 0.043(3) 0.008(2) 0.0097(18) 0.017(2)
C29 0.027(2) 0.038(2) 0.036(2) 0.0171(18) 0.0129(16) 0.0139(17)
C30 0.043(2) 0.045(3) 0.035(2) 0.014(2) 0.0075(19) 0.018(2)
C31 0.067(3) 0.065(3) 0.043(3) 0.030(3) 0.011(2) 0.032(3)
C32 0.069(3) 0.047(3) 0.059(3) 0.028(3) 0.019(3) 0.028(3)
C33 0.051(3) 0.036(2) 0.046(3) 0.010(2) 0.013(2) 0.019(2)
C34 0.028(2) 0.035(2) 0.034(2) 0.0140(18) 0.0122(16) 0.0110(17)
C35 0.033(2) 0.035(2) 0.035(2) 0.0116(18) 0.0038(17) 0.0165(18)
C36 0.034(2) 0.034(2) 0.046(3) 0.0079(19) 0.0053(19) 0.0091(18)
C37 0.043(3) 0.035(2) 0.050(3) 0.004(2) -0.003(2) 0.009(2)
C38 0.053(3) 0.037(2) 0.038(2) 0.0003(19) 0.004(2) 0.017(2)
C39 0.039(2) 0.039(2) 0.037(2) 0.0097(19) 0.0088(18) 0.0182(19)
C40 0.033(2) 0.033(2) 0.028(2) 0.0079(16) 0.0038(16) 0.0134(17)
C41 0.032(2) 0.032(2) 0.029(2) 0.0071(16) 0.0101(16) 0.0121(17)
C42 0.030(2) 0.061(3) 0.041(3) 0.019(2) 0.0086(18) 0.014(2)
C43 0.034(2) 0.067(3) 0.048(3) 0.010(3) 0.013(2) 0.008(2)
C44 0.061(3) 0.046(3) 0.050(3) 0.013(2) 0.032(3) 0.009(2)
C45 0.086(4) 0.052(3) 0.037(3) 0.019(2) 0.027(3) 0.037(3)
C46 0.050(3) 0.052(3) 0.034(2) 0.015(2) 0.0105(19) 0.029(2)
C47 0.027(2) 0.050(3) 0.033(2) 0.0200(19) 0.0101(16) 0.0158(18)
C48 0.047(3) 0.055(3) 0.060(3) 0.025(2) 0.008(2) 0.024(2)
C49 0.061(3) 0.081(4) 0.100(5) 0.060(4) 0.018(3) 0.037(3)
C50 0.043(3) 0.114(5) 0.075(4) 0.064(4) 0.011(3) 0.034(3)
C51 0.045(3) 0.105(5) 0.045(3) 0.031(3) 0.001(2) 0.026(3)
C52 0.046(3) 0.068(3) 0.034(2) 0.020(2) 0.003(2) 0.021(2)
C53 0.113(6) 0.066(4) 0.091(5) 0.002(4) -0.022(4) 0.046(4)
Cl1 0.167(2) 0.1357(18) 0.0751(12) 0.0200(12) -0.0085(12) 0.0995(16)
Cl2 0.0755(10) 0.0686(9) 0.0933(12) 0.0273(8) 0.0107(8) 0.0314(8)
B 0.049(3) 0.062(4) 0.053(4) 0.022(3) 0.019(3) 0.021(3)
F1 0.072(2) 0.077(3) 0.157(4) 0.029(3) 0.026(2) 0.015(2)
F2 0.096(3) 0.151(4) 0.171(4) 0.116(4) 0.069(3) 0.086(3)
F3 0.092(3) 0.154(4) 0.085(3) 0.046(3) 0.042(2) 0.050(3)
F4 0.0410(16) 0.081(2) 0.084(2) 0.0382(18) 0.0242(15) 0.0187(15)
C54 0.175(10) 0.084(6) 0.148(9) -0.026(6) -0.033(7) 0.079(6)
O2 0.091(4) 0.256(9) 0.102(4) 0.077(5) 0.024(3) 0.100(5)
O4 0.094(4) 0.092(4) 0.112(5) 0.058(3) -0.047(3) -0.015(3)

loop_
_atom_type_symbol
_atom_type_description
_atom_type_scat_dispersion_real
_atom_type_scat_dispersion_imag
_atom_type_scat_source
C C 0.0033 0.0016 'International Tables Vol C Tables 4.2.6.8 and 6.1.1.4'
H H 0.0000 0.0000 'International Tables Vol C Tables 4.2.6.8 and 6.1.1.4'
B B 0.0013 0.0007 'International Tables Vol C Tables 4.2.6.8 and 6.1.1.4'
N N 0.0061 0.0033 'International Tables Vol C Tables 4.2.6.8 and 6.1.1.4'
O O 0.0106 0.0060 'International Tables Vol C Tables 4.2.6.8 and 6.1.1.4'
F F 0.0171 0.0103 'International Tables Vol C Tables 4.2.6.8 and 6.1.1.4'
P P 0.1023 0.0942 'International Tables Vol C Tables 4.2.6.8 and 6.1.1.4'
Cu Cu 0.3201 1.2651 'International Tables Vol C Tables 4.2.6.8 and 6.1.1.4'
Cl Cl 0.1484 0.1585 'International Tables Vol C Tables 4.2.6.8 and 6.1.1.4'

loop_
_geom_angle_atom_site_label_1
_geom_angle_atom_site_label_2
_geom_angle_atom_site_label_3
_geom_angle
_geom_angle_site_symmetry_1
_geom_angle_site_symmetry_3
_geom_angle_publ_flag
N1 Cu N3 80.62(13) . . ?
N1 Cu P1 130.62(10) . . ?
N3 Cu P1 119.93(9) . . ?
N1 Cu P2 101.47(10) . . ?
N3 Cu P2 106.55(10) . . ?
P1 Cu P2 112.33(4) . . ?
C23 P1 C17 100.49(18) . . ?
C23 P1 C29 104.71(19) . . ?
C17 P1 C29 104.26(18) . . ?
C23 P1 Cu 115.50(13) . . ?
C17 P1 Cu 119.17(14) . . ?
C29 P1 Cu 111.07(13) . . ?
C41 P2 C47 103.69(18) . . ?
C41 P2 C40 105.08(18) . . ?
C47 P2 C40 104.31(18) . . ?
C41 P2 Cu 108.29(13) . . ?
C47 P2 Cu 118.08(15) . . ?
C40 P2 Cu 116.02(13) . . ?
C35 O1 C34 118.1(3) . . ?
C7 N1 C1 105.4(3) . . ?
C7 N1 Cu 109.0(3) . . ?
C1 N1 Cu 140.7(3) . . ?
C7 N2 C6 106.6(4) . . ?
C8 N3 C16 118.5(3) . . ?
C8 N3 Cu 112.0(3) . . ?
C16 N3 Cu 129.6(3) . . ?
N1 C1 C2 130.4(4) . . ?
N1 C1 C6 109.5(4) . . ?
C2 C1 C6 120.1(4) . . ?
C3 C2 C1 117.2(5) . . ?
C2 C3 C4 121.5(5) . . ?
C5 C4 C3 122.3(5) . . ?
C4 C5 C6 116.3(5) . . ?
N2 C6 C5 131.5(5) . . ?
N2 C6 C1 105.9(4) . . ?
C5 C6 C1 122.6(5) . . ?
N1 C7 N2 112.6(4) . . ?
N1 C7 C8 122.4(4) . . ?
N2 C7 C8 124.9(4) . . ?
N3 C8 C9 123.2(4) . . ?
N3 C8 C7 114.0(4) . . ?
C9 C8 C7 122.7(4) . . ?
C10 C9 C8 118.3(4) . . ?
C9 C10 C11 120.1(4) . . ?
C10 C11 C16 119.3(4) . . ?
C10 C11 C12 122.8(4) . . ?
C16 C11 C12 117.9(4) . . ?
C13 C12 C11 120.0(4) . . ?
C12 C13 C14 121.3(4) . . ?
C15 C14 C13 120.2(4) . . ?
C14 C15 C16 120.7(4) . . ?
N3 C16 C15 119.5(4) . . ?
N3 C16 C11 120.6(4) . . ?
C15 C16 C11 119.8(4) . . ?
C18 C17 C22 118.6(4) . . ?
C18 C17 P1 123.1(3) . . ?
C22 C17 P1 118.3(3) . . ?
C19 C18 C17 121.2(4) . . ?
C20 C19 C18 119.7(5) . . ?
C21 C20 C19 120.3(5) . . ?
C20 C21 C22 120.0(4) . . ?
C17 C22 C21 120.2(4) . . ?
C24 C23 C28 119.5(4) . . ?
C24 C23 P1 116.7(3) . . ?
C28 C23 P1 123.8(4) . . ?
C25 C24 C23 121.0(5) . . ?
C26 C25 C24 119.5(6) . . ?
C25 C26 C27 120.4(5) . . ?
C26 C27 C28 121.3(5) . . ?
C23 C28 C27 118.2(5) . . ?
C34 C29 C30 117.6(4) . . ?
C34 C29 P1 118.6(3) . . ?
C30 C29 P1 123.5(3) . . ?
C31 C30 C29 120.4(4) . . ?
C32 C31 C30 120.5(4) . . ?
C31 C32 C33 120.6(4) . . ?
C34 C33 C32 118.5(4) . . ?
C33 C34 C29 122.3(4) . . ?
C33 C34 O1 121.2(4) . . ?
C29 C34 O1 116.5(3) . . ?
C36 C35 C40 121.8(4) . . ?
C36 C35 O1 118.4(4) . . ?
C40 C35 O1 119.7(3) . . ?
C35 C36 C37 117.8(4) . . ?
C38 C37 C36 121.4(4) . . ?
C37 C38 C39 120.2(4) . . ?
C38 C39 C40 120.2(4) . . ?
C35 C40 C39 118.5(4) . . ?
C35 C40 P2 118.9(3) . . ?
C39 C40 P2 122.6(3) . . ?
C46 C41 C42 117.9(4) . . ?
C46 C41 P2 119.4(3) . . ?
C42 C41 P2 121.7(3) . . ?
C41 C42 C43 120.4(4) . . ?
C44 C43 C42 120.8(5) . . ?
C43 C44 C45 119.4(4) . . ?
C46 C45 C44 120.3(5) . . ?
C45 C46 C41 121.2(4) . . ?
C48 C47 C52 119.0(4) . . ?
C48 C47 P2 124.0(3) . . ?
C52 C47 P2 117.0(3) . . ?
C47 C48 C49 120.1(5) . . ?
C48 C49 C50 119.7(6) . . ?
C51 C50 C49 120.8(5) . . ?
C50 C51 C52 119.9(5) . . ?
C47 C52 C51 120.4(5) . . ?
Cl1 C53 Cl2 111.6(4) . . ?
F2 B F3 116.4(5) . . ?
F2 B F4 111.6(5) . . ?
F3 B F4 113.1(5) . . ?
F2 B F1 104.9(5) . . ?
F3 B F1 103.7(5) . . ?
F4 B F1 105.9(5) . . ?
O2 C54 C55 79.7(10) . . ?
O3 C55 C54 116.0(13) . . ?
O3 C55 Cl3 38.7(6) . . ?
C54 C55 Cl3 154.5(10) . . ?
Cl3 O3 C55 94.2(11) . . ?
Cl4 C56 Cl3 107.3(7) . . ?
O3 Cl3 C56 109.5(9) . . ?
O3 Cl3 C55 47.1(6) . . ?
C56 Cl3 C55 153.3(9) . . ?

loop_
_geom_bond_atom_site_label_1
_geom_bond_atom_site_label_2
_geom_bond_distance
_geom_bond_site_symmetry_2
_geom_bond_publ_flag
Cu N1 2.075(3) . ?
Cu N3 2.120(3) . ?
Cu P1 2.2239(11) . ?
Cu P2 2.2906(11) . ?
P1 C23 1.828(4) . ?
P1 C17 1.832(4) . ?
P1 C29 1.832(4) . ?
P2 C41 1.815(4) . ?
P2 C47 1.825(4) . ?
P2 C40 1.835(4) . ?
O1 C35 1.394(5) . ?
O1 C34 1.394(5) . ?
N1 C7 1.318(5) . ?
N1 C1 1.388(5) . ?
N2 C7 1.375(5) . ?
N2 C6 1.377(6) . ?
N3 C8 1.338(5) . ?
N3 C16 1.375(5) . ?
C1 C2 1.395(7) . ?
C1 C6 1.401(6) . ?
C2 C3 1.379(6) . ?
C3 C4 1.396(8) . ?
C4 C5 1.366(8) . ?
C5 C6 1.388(6) . ?
C7 C8 1.451(6) . ?
C8 C9 1.420(6) . ?
C9 C10 1.373(7) . ?
C10 C11 1.386(6) . ?
C11 C16 1.426(6) . ?
C11 C12 1.435(6) . ?
C12 C13 1.343(7) . ?
C13 C14 1.404(7) . ?
C14 C15 1.362(6) . ?
C15 C16 1.385(6) . ?
C17 C18 1.382(6) . ?
C17 C22 1.395(6) . ?
C18 C19 1.385(6) . ?
C19 C20 1.379(7) . ?
C20 C21 1.373(7) . ?
C21 C22 1.394(6) . ?
C23 C24 1.383(6) . ?
C23 C28 1.389(6) . ?
C24 C25 1.386(7) . ?
C25 C26 1.358(8) . ?
C26 C27 1.367(9) . ?
C27 C28 1.401(7) . ?
C29 C34 1.393(6) . ?
C29 C30 1.404(6) . ?
C30 C31 1.385(6) . ?
C31 C32 1.382(7) . ?
C32 C33 1.384(7) . ?
C33 C34 1.390(6) . ?
C35 C36 1.387(5) . ?
C35 C40 1.389(5) . ?
C36 C37 1.398(6) . ?
C37 C38 1.364(6) . ?
C38 C39 1.386(6) . ?
C39 C40 1.398(6) . ?
C41 C46 1.385(6) . ?
C41 C42 1.398(6) . ?
C42 C43 1.399(6) . ?
C43 C44 1.359(7) . ?
C44 C45 1.388(8) . ?
C45 C46 1.385(6) . ?
C47 C48 1.370(6) . ?
C47 C52 1.398(6) . ?
C48 C49 1.388(7) . ?
C49 C50 1.397(9) . ?
C50 C51 1.333(9) . ?
C51 C52 1.396(7) . ?
C53 Cl1 1.749(6) . ?
C53 Cl2 1.744(6) . ?
B F2 1.354(7) . ?
B F3 1.369(7) . ?
B F4 1.389(6) . ?
B F1 1.386(7) . ?
C54 O2 1.364(10) . ?
C54 C55 1.72(2) . ?
O4 O4 1.712(13) 2_655 ?
C55 O3 1.474(9) . ?
C55 Cl3 2.006(17) . ?
O3 Cl3 1.257(11) . ?
C56 Cl4 1.682(9) . ?
C56 Cl3 1.695(9) . ?
